data_4302836
loop_
_publ_author_name
'Tetsuya Sato'
'Koshiro Nishi'
'Seiichiro Iijima'
'Masaaki Kojima'
'Naohide Matsumoto'

_publ_contact_author_email naohide@aster.sci.kumamoto-u.ac.jp
_publ_contact_author_fax 81-96-342-3390
_publ_contact_author_name 'Naohide Matsumoto'
_publ_contact_author_phone 81-96-342-3390
_publ_section_title
;
One-Step and Two-Step Spin-Crossover Iron(II) Complexes of
((2-Methylimidazol-4-yl)methylidene)histamine
;
_journal_name_full 'Inorganic Chemistry'
_journal_page_first 7211
_journal_page_last 7229
_journal_paper_doi 10.1021/ic9006197
_journal_volume 48
_journal_year 2009
_chemical_formula_moiety 'C22 H32 As Cl F6 Fe N10 O '
_chemical_formula_sum 'C22 H32 As Cl F6 Fe N10 O'
_chemical_formula_weight 732.77
_space_group_IT_number 14
_symmetry_cell_setting monoclinic
_symmetry_Int_Tables_number 14
_symmetry_space_group_name_Hall '-P 2yn'
_symmetry_space_group_name_H-M 'P 1 21/n 1'
_cell_angle_alpha 90.0000
_cell_angle_beta 95.864(17)
_cell_angle_gamma 90.0000
_cell_formula_units_Z 4
_cell_length_a 11.802(4)
_cell_length_b 18.701(6)
_cell_length_c 13.242(5)
_cell_measurement_reflns_used 21827
_cell_measurement_temperature 110.1
_cell_measurement_theta_max 27.5
_cell_measurement_theta_min 3.1
_cell_volume 2907.3(17)
_computing_cell_refinement PROCESS-AUTO
_computing_data_collection PROCESS-AUTO
_computing_data_reduction CrystalStructure
_computing_publication_material 'CrystalStructure 3.8'
_computing_structure_refinement CRYSTALS
_computing_structure_solution SIR92
_diffrn_detector_area_resol_mean 10.00
_diffrn_measured_fraction_theta_full 0.997
_diffrn_measured_fraction_theta_max 0.997
_diffrn_measurement_device_type 'Rigaku RAXIS-RAPID'
_diffrn_measurement_method \w
_diffrn_radiation_type 'Mo K\a'
_diffrn_radiation_wavelength 0.71075
_diffrn_reflns_av_R_equivalents 0.045
_diffrn_reflns_limit_h_max 15
_diffrn_reflns_limit_h_min -15
_diffrn_reflns_limit_k_max 24
_diffrn_reflns_limit_k_min -24
_diffrn_reflns_limit_l_max 17
_diffrn_reflns_limit_l_min -16
_diffrn_reflns_number 27435
_diffrn_reflns_theta_full 27.49
_diffrn_reflns_theta_max 27.49
_exptl_absorpt_coefficient_mu 1.816
_exptl_absorpt_correction_T_max 0.516
_exptl_absorpt_correction_T_min 0.289
_exptl_absorpt_correction_type multi-scan
_exptl_absorpt_process_details
;
    Higashi, T. (1995). Program for Absorption Correction.
    Rigaku Corporation, Tokyo, Japan.
;
_exptl_crystal_colour red
_exptl_crystal_density_diffrn 1.674
_exptl_crystal_density_method 'not measured'
_exptl_crystal_description block
_exptl_crystal_F_000 1488.00
_exptl_crystal_size_max 0.57
_exptl_crystal_size_mid 0.54
_exptl_crystal_size_min 0.36
_refine_diff_density_max 1.56
_refine_diff_density_min -1.32
_refine_ls_extinction_method none
_refine_ls_goodness_of_fit_ref 1.002
_refine_ls_hydrogen_treatment refall
_refine_ls_number_parameters 410
_refine_ls_number_reflns 5205
_refine_ls_R_factor_gt 0.0435
_refine_ls_shift/su_max 0.0000
_refine_ls_structure_factor_coef Fsqd
_refine_ls_weighting_details 'w = 1/[0.0017Fo^2^ + 1.0000\s(Fo^2^)]/(4Fo^2^)'
_refine_ls_weighting_scheme calc
_refine_ls_wR_factor_ref 0.1196
_reflns_number_gt 5177
_reflns_number_total 6646
_reflns_threshold_expression F^2^>2.0\s(F^2^)
_cod_data_source_file ic9006197_si_002_08.cif
_cod_data_source_block '_satoAsF6110K'
_cod_original_formula_sum 'C22 H32 As Cl F6 Fe N10 O '
_cod_database_code 4302836

loop_
_symmetry_equiv_pos_site_id
_symmetry_equiv_pos_as_xyz
1 +X,+Y,+Z
2 1/2-X,1/2+Y,1/2-Z
3 -X,-Y,-Z
4 1/2+X,1/2-Y,1/2+Z

loop_
_atom_site_label
_atom_site_type_symbol
_atom_site_fract_x
_atom_site_fract_y
_atom_site_fract_z
_atom_site_U_iso_or_equiv
_atom_site_adp_type
_atom_site_occupancy
_atom_site_symmetry_multiplicity
_atom_site_calc_flag
_atom_site_refinement_flags
_atom_site_disorder_assembly
_atom_site_disorder_group
As(1) As 0.22263(3) 0.04101(2) 0.45850(3) 0.02222(10) Uani 1.00 1 d . . .
Fe(1) Fe 0.63202(4) 0.25795(2) 0.36554(3) 0.01646(12) Uani 1.00 1 d . . .
Cl(1) Cl 0.10431(7) 0.43932(5) 0.42008(7) 0.0258(2) Uani 1.00 1 d . . .
F(1) F 0.0953(2) 0.02729(14) 0.3857(2) 0.0547(8) Uani 1.00 1 d . . .
F(2) F 0.34916(19) 0.05417(14) 0.5322(2) 0.0494(7) Uani 1.00 1 d . . .
F(3) F 0.17584(19) 0.12389(11) 0.49046(18) 0.0364(6) Uani 1.00 1 d . . .
F(4) F 0.1662(2) 0.00611(12) 0.56187(19) 0.0466(7) Uani 1.00 1 d . . .
F(5) F 0.26592(19) -0.04246(11) 0.42558(17) 0.0369(6) Uani 1.00 1 d . . .
F(6) F 0.2792(2) 0.07624(15) 0.3566(2) 0.0641(9) Uani 1.00 1 d . . .
O(1) O 0.2947(4) 0.4730(2) 0.6738(5) 0.140(2) Uani 1.00 1 d . . .
N(1) N 0.5342(2) 0.09932(15) 0.1497(2) 0.0241(7) Uani 1.00 1 d . . .
N(2) N 0.5737(2) 0.18333(14) 0.2634(2) 0.0184(6) Uani 1.00 1 d . . .
N(3) N 0.5895(2) 0.18306(15) 0.4601(2) 0.0205(7) Uani 1.00 1 d . . .
N(4) N 0.7575(2) 0.41158(17) 0.5736(2) 0.0336(8) Uani 1.00 1 d . . .
N(5) N 0.6904(2) 0.32015(15) 0.4825(2) 0.0227(7) Uani 1.00 1 d . . .
N(6) N 0.3208(2) 0.36833(14) 0.3479(2) 0.0226(7) Uani 1.00 1 d . . .
N(7) N 0.4827(2) 0.30922(14) 0.3509(2) 0.0183(6) Uani 1.00 1 d . . .
N(8) N 0.6683(2) 0.33257(15) 0.2675(2) 0.0215(7) Uani 1.00 1 d . . .
N(9) N 0.9343(2) 0.14365(17) 0.3805(2) 0.0319(8) Uani 1.00 1 d . . .
N(10) N 0.7889(2) 0.21762(15) 0.3663(2) 0.0213(7) Uani 1.00 1 d . . .
C(1) C 0.5604(3) 0.22111(19) 0.0802(2) 0.0266(9) Uani 1.00 1 d . . .
C(2) C 0.5595(2) 0.16942(18) 0.1650(2) 0.0219(8) Uani 1.00 1 d . . .
C(3) C 0.5284(2) 0.06666(18) 0.2414(2) 0.0253(8) Uani 1.00 1 d . . .
C(4) C 0.5531(2) 0.11900(17) 0.3122(2) 0.0211(8) Uani 1.00 1 d . . .
C(5) C 0.5580(2) 0.12246(18) 0.4199(2) 0.0218(8) Uani 1.00 1 d . . .
C(6) C 0.5970(3) 0.18964(19) 0.5709(2) 0.0262(9) Uani 1.00 1 d . . .
C(7) C 0.7111(3) 0.2208(2) 0.6127(2) 0.0310(9) Uani 1.00 1 d . . .
C(8) C 0.7244(2) 0.2969(2) 0.5800(2) 0.0272(9) Uani 1.00 1 d . . .
C(9) C 0.7666(3) 0.3538(2) 0.6362(3) 0.0363(11) Uani 1.00 1 d . . .
C(10) C 0.7114(2) 0.3896(2) 0.4814(3) 0.0283(9) Uani 1.00 1 d . . .
C(11) C 0.3329(3) 0.2574(2) 0.4519(3) 0.0315(10) Uani 1.00 1 d . . .
C(12) C 0.3807(2) 0.31010(18) 0.3849(2) 0.0214(8) Uani 1.00 1 d . . .
C(13) C 0.3860(2) 0.40630(18) 0.2881(2) 0.0253(8) Uani 1.00 1 d . . .
C(14) C 0.4863(2) 0.36959(17) 0.2897(2) 0.0212(8) Uani 1.00 1 d . . .
C(15) C 0.5896(2) 0.37937(18) 0.2435(2) 0.0250(9) Uani 1.00 1 d . . .
C(16) C 0.7755(2) 0.3410(2) 0.2220(2) 0.0275(9) Uani 1.00 1 d . . .
C(17) C 0.8780(2) 0.3277(2) 0.2986(3) 0.0304(9) Uani 1.00 1 d . . .
C(18) C 0.8833(2) 0.25188(19) 0.3342(2) 0.0245(8) Uani 1.00 1 d . . .
C(19) C 0.9724(2) 0.2059(2) 0.3429(2) 0.0291(9) Uani 1.00 1 d . . .
C(20) C 0.8240(2) 0.15227(19) 0.3930(2) 0.0259(9) Uani 1.00 1 d . . .
C(21) C 0.3405(4) 0.4148(2) 0.6419(4) 0.0546(15) Uani 1.00 1 d . . .
C(22) C 0.4553(4) 0.4236(2) 0.6103(3) 0.0518(14) Uani 1.00 1 d . . .
H(1) H 0.2456 0.3802 0.3615 0.027 Uiso 1.00 1 c R . .
H(2) H 0.9781 0.1016 0.3946 0.038 Uiso 1.00 1 c R . .
H(3) H 0.5226 0.0765 0.0854 0.029 Uiso 1.00 1 c R . .
H(4) H 0.7794 0.4592 0.5917 0.040 Uiso 1.00 1 c R . .
H(5) H 0.2797 0.2802 0.4905 0.039 Uiso 1.00 1 c R . .
H(6) H 0.3926 0.2372 0.4965 0.039 Uiso 1.00 1 c R . .
H(7) H 0.2956 0.2207 0.4116 0.039 Uiso 1.00 1 c R . .
H(8) H 0.3660 0.4495 0.2529 0.031 Uiso 1.00 1 c R . .
H(9) H 0.5994 0.4176 0.1979 0.030 Uiso 1.00 1 c R . .
H(10) H 0.7768 0.3078 0.1678 0.034 Uiso 1.00 1 c R . .
H(11) H 0.7796 0.3883 0.1963 0.034 Uiso 1.00 1 c R . .
H(12) H 0.9452 0.3383 0.2677 0.037 Uiso 1.00 1 c R . .
H(13) H 0.8735 0.3582 0.3555 0.037 Uiso 1.00 1 c R . .
H(14) H 1.0474 0.2155 0.3263 0.035 Uiso 1.00 1 c R . .
H(15) H 0.7772 0.1165 0.4182 0.031 Uiso 1.00 1 c R . .
H(16) H 0.5107 0.0180 0.2530 0.030 Uiso 1.00 1 c R . .
H(17) H 0.5801 0.1970 0.0213 0.032 Uiso 1.00 1 c R . .
H(18) H 0.6145 0.2577 0.0983 0.032 Uiso 1.00 1 c R . .
H(19) H 0.4868 0.2417 0.0666 0.032 Uiso 1.00 1 c R . .
H(20) H 0.5394 0.0827 0.4598 0.026 Uiso 1.00 1 c R . .
H(21) H 0.5380 0.2203 0.5885 0.032 Uiso 1.00 1 c R . .
H(22) H 0.5879 0.1437 0.5997 0.032 Uiso 1.00 1 c R . .
H(23) H 0.7168 0.2190 0.6848 0.037 Uiso 1.00 1 c R . .
H(24) H 0.7701 0.1928 0.5891 0.037 Uiso 1.00 1 c R . .
H(25) H 0.7964 0.3530 0.7056 0.043 Uiso 1.00 1 c R . .
H(26) H 0.6965 0.4197 0.4238 0.034 Uiso 1.00 1 c R . .
H(27) H 0.2919 0.3974 0.5857 0.066 Uiso 1.00 1 c R . .
H(28) H 0.3442 0.3807 0.6954 0.066 Uiso 1.00 1 c R . .
H(29) H 0.4498 0.4351 0.5401 0.063 Uiso 1.00 1 c R . .
H(30) H 0.4965 0.3803 0.6219 0.063 Uiso 1.00 1 c R . .
H(31) H 0.4938 0.4611 0.6483 0.063 Uiso 1.00 1 c R . .

loop_
_atom_site_aniso_label
_atom_site_aniso_U_11
_atom_site_aniso_U_22
_atom_site_aniso_U_33
_atom_site_aniso_U_12
_atom_site_aniso_U_13
_atom_site_aniso_U_23
As(1) 0.02070(19) 0.0229(2) 0.0236(2) 0.00339(14) 0.00498(14) 0.00222(14)
Fe(1) 0.0160(2) 0.0160(2) 0.0177(2) 0.00009(18) 0.00299(17) -0.00069(17)
Cl(1) 0.0254(4) 0.0242(4) 0.0290(4) 0.0055(3) 0.0084(3) 0.0061(3)
F(1) 0.0359(13) 0.0502(15) 0.0732(19) 0.0190(11) -0.0176(12) -0.0321(13)
F(2) 0.0254(11) 0.0642(17) 0.0568(17) 0.0070(11) -0.0043(10) -0.0187(13)
F(3) 0.0408(12) 0.0212(10) 0.0459(14) 0.0023(9) -0.0015(10) -0.0009(9)
F(4) 0.0701(17) 0.0287(12) 0.0470(15) 0.0008(11) 0.0348(12) 0.0041(10)
F(5) 0.0420(13) 0.0362(12) 0.0325(12) 0.0196(10) 0.0034(10) -0.0057(9)
F(6) 0.088(2) 0.0646(19) 0.0452(16) 0.0003(15) 0.0350(15) 0.0186(13)
O(1) 0.107(3) 0.036(2) 0.300(8) -0.022(2) 0.136(4) -0.026(3)
N(1) 0.0214(14) 0.0235(14) 0.0266(16) 0.0026(11) -0.0016(11) -0.0056(12)
N(2) 0.0142(12) 0.0191(13) 0.0221(14) 0.0006(10) 0.0031(10) -0.0002(10)
N(3) 0.0189(13) 0.0239(14) 0.0193(14) 0.0037(11) 0.0047(10) 0.0017(11)
N(4) 0.0260(15) 0.0338(17) 0.0401(19) 0.0010(13) -0.0012(13) -0.0188(14)
N(5) 0.0182(13) 0.0263(15) 0.0236(15) 0.0019(11) 0.0022(11) -0.0034(11)
N(6) 0.0206(13) 0.0244(14) 0.0229(15) 0.0031(11) 0.0026(11) -0.0012(11)
N(7) 0.0217(13) 0.0154(13) 0.0177(14) -0.0004(10) 0.0017(10) -0.0017(10)
N(8) 0.0210(13) 0.0230(14) 0.0216(15) -0.0015(11) 0.0069(11) 0.0008(11)
N(9) 0.0234(15) 0.0332(17) 0.0389(19) 0.0091(13) 0.0019(12) -0.0026(14)
N(10) 0.0192(13) 0.0216(14) 0.0231(15) -0.0006(11) 0.0024(11) -0.0036(11)
C(1) 0.0310(18) 0.0308(19) 0.0186(18) -0.0017(15) 0.0051(14) -0.0021(14)
C(2) 0.0165(14) 0.0237(17) 0.0254(18) 0.0010(13) 0.0020(12) -0.0032(13)
C(3) 0.0212(16) 0.0192(16) 0.035(2) -0.0020(14) 0.0001(13) -0.0012(14)
C(4) 0.0176(15) 0.0150(15) 0.0310(19) 0.0008(12) 0.0039(13) 0.0040(13)
C(5) 0.0179(15) 0.0202(16) 0.0279(19) 0.0022(13) 0.0053(12) 0.0053(13)
C(6) 0.0305(17) 0.0282(18) 0.0206(18) 0.0053(14) 0.0072(14) 0.0027(14)
C(7) 0.0308(18) 0.043(2) 0.0191(18) 0.0096(16) 0.0016(14) -0.0011(15)
C(8) 0.0221(16) 0.0344(19) 0.0249(19) 0.0050(15) 0.0009(13) -0.0075(15)
C(9) 0.0260(18) 0.051(2) 0.031(2) 0.0043(18) -0.0015(15) -0.0149(18)
C(10) 0.0192(16) 0.0284(18) 0.037(2) 0.0033(14) 0.0000(14) -0.0123(15)
C(11) 0.0232(18) 0.0298(19) 0.044(2) 0.0022(15) 0.0130(16) 0.0092(16)
C(12) 0.0191(15) 0.0219(16) 0.0231(17) 0.0014(13) 0.0021(12) -0.0022(13)
C(13) 0.0287(18) 0.0219(16) 0.0253(19) 0.0030(14) 0.0024(14) 0.0021(14)
C(14) 0.0240(16) 0.0186(15) 0.0208(17) -0.0027(13) 0.0014(13) 0.0016(12)
C(15) 0.0299(18) 0.0232(17) 0.0226(18) -0.0045(14) 0.0057(14) 0.0016(13)
C(16) 0.0268(17) 0.0278(18) 0.030(2) -0.0024(15) 0.0113(14) 0.0010(15)
C(17) 0.0185(16) 0.033(2) 0.041(2) -0.0061(15) 0.0103(15) -0.0038(16)
C(18) 0.0184(16) 0.0316(19) 0.0240(18) -0.0034(14) 0.0047(13) -0.0078(14)
C(19) 0.0213(16) 0.037(2) 0.030(2) -0.0006(15) 0.0041(14) -0.0061(16)
C(20) 0.0223(16) 0.0260(18) 0.030(2) 0.0053(14) 0.0029(13) 0.0007(14)
C(21) 0.045(2) 0.056(3) 0.063(3) 0.011(2) 0.010(2) 0.023(2)
C(22) 0.055(2) 0.046(2) 0.056(3) -0.002(2) 0.017(2) -0.006(2)

loop_
_atom_type_symbol
_atom_type_description
_atom_type_scat_dispersion_real
_atom_type_scat_dispersion_imag
_atom_type_scat_source
C C 0.003 0.002
;
International Tables for Crystallography
(1992, Vol. C, Tables 4.2.6.8 and 6.1.1.4)
;
H H 0.000 0.000
;
International Tables for Crystallography
(1992, Vol. C, Table 6.1.1.4)
;
N N 0.006 0.003
;
International Tables for Crystallography
(1992, Vol. C, Tables 4.2.6.8 and 6.1.1.4)
;
Cl Cl 0.148 0.159
;
International Tables for Crystallography
(1992, Vol. C, Tables 4.2.6.8 and 6.1.1.4)
;
As As 0.050 2.006
;
International Tables for Crystallography
(1992, Vol. C, Tables 4.2.6.8 and 6.1.1.4)
;
F F 0.017 0.010
;
International Tables for Crystallography
(1992, Vol. C, Tables 4.2.6.8 and 6.1.1.4)
;
Fe Fe 0.346 0.844
;
International Tables for Crystallography
(1992, Vol. C, Tables 4.2.6.8 and 6.1.1.4)
;
O O 0.011 0.006
;
International Tables for Crystallography
(1992, Vol. C, Tables 4.2.6.8 and 6.1.1.4)
;

loop_
_geom_angle_atom_site_label_1
_geom_angle_atom_site_label_2
_geom_angle_atom_site_label_3
_geom_angle
_geom_angle_publ_flag
_geom_angle_site_symmetry_1
_geom_angle_site_symmetry_2
_geom_angle_site_symmetry_3
F(1) As(1) F(2) 90.78(11) yes . . .
F(1) As(1) F(3) 178.55(10) yes . . .
F(1) As(1) F(4) 89.33(11) yes . . .
F(1) As(1) F(5) 90.47(12) yes . . .
F(1) As(1) F(6) 89.19(11) yes . . .
F(2) As(1) F(3) 90.60(11) yes . . .
F(2) As(1) F(4) 179.40(12) yes . . .
F(2) As(1) F(5) 90.34(13) yes . . .
F(2) As(1) F(6) 89.28(12) yes . . .
F(3) As(1) F(4) 89.29(11) yes . . .
F(3) As(1) F(5) 89.97(12) yes . . .
F(3) As(1) F(6) 90.38(11) yes . . .
F(4) As(1) F(5) 90.25(13) yes . . .
F(4) As(1) F(6) 90.13(12) yes . . .
F(5) As(1) F(6) 179.48(12) yes . . .
N(2) Fe(1) N(3) 81.15(10) yes . . .
N(2) Fe(1) N(5) 171.54(11) yes . . .
N(2) Fe(1) N(7) 91.70(10) yes . . .
N(2) Fe(1) N(8) 97.05(11) yes . . .
N(2) Fe(1) N(10) 91.52(10) yes . . .
N(3) Fe(1) N(5) 90.40(11) yes . . .
N(3) Fe(1) N(7) 97.47(11) yes . . .
N(3) Fe(1) N(8) 177.59(10) yes . . .
N(3) Fe(1) N(10) 90.99(11) yes . . .
N(5) Fe(1) N(7) 89.71(10) yes . . .
N(5) Fe(1) N(8) 91.41(11) yes . . .
N(5) Fe(1) N(10) 88.28(11) yes . . .
N(7) Fe(1) N(8) 80.95(11) yes . . .
N(7) Fe(1) N(10) 171.32(11) yes . . .
N(8) Fe(1) N(10) 90.65(11) yes . . .
C(2) N(1) C(3) 108.8(2) yes . . .
Fe(1) N(2) C(2) 142.6(2) yes . . .
Fe(1) N(2) C(4) 111.5(2) yes . . .
C(2) N(2) C(4) 105.6(2) yes . . .
Fe(1) N(3) C(5) 116.1(2) yes . . .
Fe(1) N(3) C(6) 126.8(2) yes . . .
C(5) N(3) C(6) 117.1(2) yes . . .
C(9) N(4) C(10) 107.7(3) yes . . .
Fe(1) N(5) C(8) 126.6(2) yes . . .
Fe(1) N(5) C(10) 127.8(2) yes . . .
C(8) N(5) C(10) 105.5(2) yes . . .
C(12) N(6) C(13) 109.3(2) yes . . .
Fe(1) N(7) C(12) 142.9(2) yes . . .
Fe(1) N(7) C(14) 110.4(2) yes . . .
C(12) N(7) C(14) 106.0(2) yes . . .
Fe(1) N(8) C(15) 116.3(2) yes . . .
Fe(1) N(8) C(16) 125.5(2) yes . . .
C(15) N(8) C(16) 118.1(2) yes . . .
C(19) N(9) C(20) 108.0(3) yes . . .
Fe(1) N(10) C(18) 125.8(2) yes . . .
Fe(1) N(10) C(20) 127.8(2) yes . . .
C(18) N(10) C(20) 106.3(2) yes . . .
N(1) C(2) N(2) 110.1(2) yes . . .
N(1) C(2) C(1) 122.2(2) yes . . .
N(2) C(2) C(1) 127.7(2) yes . . .
N(1) C(3) C(4) 105.6(2) yes . . .
N(2) C(4) C(3) 109.8(2) yes . . .
N(2) C(4) C(5) 115.5(2) yes . . .
C(3) C(4) C(5) 134.7(3) yes . . .
N(3) C(5) C(4) 115.5(3) yes . . .
N(3) C(6) C(7) 111.7(2) yes . . .
C(6) C(7) C(8) 111.8(2) yes . . .
N(5) C(8) C(7) 121.6(2) yes . . .
N(5) C(8) C(9) 108.7(3) yes . . .
C(7) C(8) C(9) 129.6(3) yes . . .
N(4) C(9) C(8) 107.0(3) yes . . .
N(4) C(10) N(5) 111.1(3) yes . . .
N(6) C(12) N(7) 110.0(2) yes . . .
N(6) C(12) C(11) 122.4(2) yes . . .
N(7) C(12) C(11) 127.5(3) yes . . .
N(6) C(13) C(14) 105.3(2) yes . . .
N(7) C(14) C(13) 109.5(3) yes . . .
N(7) C(14) C(15) 115.7(2) yes . . .
C(13) C(14) C(15) 134.8(3) yes . . .
N(8) C(15) C(14) 115.7(3) yes . . .
N(8) C(16) C(17) 111.0(2) yes . . .
C(16) C(17) C(18) 111.9(2) yes . . .
N(10) C(18) C(17) 122.6(3) yes . . .
N(10) C(18) C(19) 108.7(3) yes . . .
C(17) C(18) C(19) 128.7(3) yes . . .
N(9) C(19) C(18) 106.6(3) yes . . .
N(9) C(20) N(10) 110.4(3) yes . . .
O(1) C(21) C(22) 115.0(4) yes . . .

loop_
_geom_bond_atom_site_label_1
_geom_bond_atom_site_label_2
_geom_bond_distance
_geom_bond_publ_flag
_geom_bond_site_symmetry_1
_geom_bond_site_symmetry_2
As(1) F(1) 1.713(2) yes . .
As(1) F(2) 1.716(2) yes . .
As(1) F(3) 1.713(2) yes . .
As(1) F(4) 1.720(2) yes . .
As(1) F(5) 1.699(2) yes . .
As(1) F(6) 1.712(2) yes . .
Fe(1) N(2) 1.998(2) yes . .
Fe(1) N(3) 1.982(2) yes . .
Fe(1) N(5) 1.998(2) yes . .
Fe(1) N(7) 2.015(2) yes . .
Fe(1) N(8) 1.977(2) yes . .
Fe(1) N(10) 2.002(2) yes . .
O(1) C(21) 1.305(6) yes . .
N(1) C(2) 1.362(4) yes . .
N(1) C(3) 1.359(4) yes . .
N(2) C(2) 1.327(4) yes . .
N(2) C(4) 1.393(4) yes . .
N(3) C(5) 1.293(4) yes . .
N(3) C(6) 1.464(4) yes . .
N(4) C(9) 1.361(5) yes . .
N(4) C(10) 1.339(4) yes . .
N(5) C(8) 1.390(4) yes . .
N(5) C(10) 1.327(4) yes . .
N(6) C(12) 1.355(4) yes . .
N(6) C(13) 1.366(4) yes . .
N(7) C(12) 1.322(4) yes . .
N(7) C(14) 1.399(4) yes . .
N(8) C(15) 1.290(4) yes . .
N(8) C(16) 1.467(4) yes . .
N(9) C(19) 1.359(5) yes . .
N(9) C(20) 1.349(4) yes . .
N(10) C(18) 1.382(4) yes . .
N(10) C(20) 1.323(4) yes . .
C(1) C(2) 1.477(5) yes . .
C(3) C(4) 1.366(4) yes . .
C(4) C(5) 1.431(4) yes . .
C(6) C(7) 1.518(4) yes . .
C(7) C(8) 1.493(5) yes . .
C(8) C(9) 1.353(4) yes . .
C(11) C(12) 1.483(4) yes . .
C(13) C(14) 1.367(4) yes . .
C(14) C(15) 1.423(4) yes . .
C(16) C(17) 1.519(4) yes . .
C(17) C(18) 1.502(5) yes . .
C(18) C(19) 1.362(5) yes . .
C(21) C(22) 1.468(6) yes . .
N(1) H(1) 0.950 no . .
N(4) H(2) 0.950 no . .
N(6) H(3) 0.950 no . .
N(9) H(4) 0.950 no . .
C(1) H(5) 0.950 no . .
C(1) H(6) 0.950 no . .
C(1) H(7) 0.950 no . .
C(3) H(8) 0.950 no . .
C(5) H(9) 0.950 no . .
C(6) H(10) 0.950 no . .
C(6) H(11) 0.950 no . .
C(7) H(12) 0.950 no . .
C(7) H(13) 0.950 no . .
C(9) H(14) 0.950 no . .
C(10) H(15) 0.950 no . .
C(11) H(17) 0.950 no . .
C(11) H(18) 0.950 no . .
C(11) H(19) 0.950 no . .
C(13) H(16) 0.950 no . .
C(15) H(20) 0.950 no . .
C(16) H(21) 0.950 no . .
C(16) H(22) 0.950 no . .
C(17) H(23) 0.950 no . .
C(17) H(24) 0.950 no . .
C(19) H(25) 0.950 no . .
C(20) H(26) 0.950 no . .
C(21) H(27) 0.950 no . .
C(21) H(28) 0.950 no . .
C(22) H(29) 0.950 no . .
C(22) H(30) 0.950 no . .
C(22) H(31) 0.950 no . .

loop_
_geom_contact_atom_site_label_1
_geom_contact_atom_site_label_2
_geom_contact_distance
_geom_contact_publ_flag
_geom_contact_site_symmetry_1
_geom_contact_site_symmetry_2
Cl(1) N(1) 3.115(2) ? . .
Cl(1) N(6) 3.488(2) ? . 2_555
Cl(1) N(6) 3.312(3) ? . 4_455
Cl(1) N(9) 3.227(3) ? . 3_666
Cl(1) C(13) 3.465(3) ? . 2_555
F(1) N(4) 3.088(3) ? . 1_455
F(1) C(1) 3.182(4) ? . .
F(1) C(6) 3.236(4) ? . 4_455
F(1) C(9) 3.313(4) ? . 1_455
F(1) C(11) 3.464(4) ? . 4_455
F(2) C(6) 3.371(4) ? . 4_455
F(2) C(15) 3.265(4) ? . .
F(2) C(15) 3.517(4) ? . 3_656
F(3) N(8) 3.405(3) ? . 3_656
F(3) C(3) 3.332(3) ? . 2_545
F(3) C(10) 3.412(4) ? . 3_656
F(3) C(15) 3.142(3) ? . 3_656
F(3) C(16) 3.191(4) ? . 3_656
F(3) C(17) 3.388(4) ? . 3_656
F(4) F(6) 3.292(3) ? . 3_556
F(4) N(4) 2.885(3) ? . 1_455
F(4) C(3) 3.251(4) ? . 2_545
F(5) C(13) 3.453(4) ? . .
F(5) C(14) 3.438(4) ? . .
F(5) C(15) 3.422(4) ? . .
F(5) C(19) 3.188(4) ? . 4_454
F(6) F(4) 3.292(3) ? . 3_556
F(6) O(1) 3.538(7) ? . 2_546
F(6) N(4) 3.165(3) ? . 3_656
F(6) C(5) 3.411(4) ? . 4_455
F(6) C(10) 3.021(4) ? . 3_656
O(1) F(6) 3.538(7) ? . 2_556
O(1) N(6) 3.344(5) ? . 4_455
O(1) C(5) 3.222(5) ? . 3_666
O(1) C(13) 3.435(6) ? . 4_455
O(1) C(20) 3.286(6) ? . 3_666
N(1) Cl(1) 3.115(2) ? . .
N(4) F(1) 3.088(3) ? . 1_655
N(4) F(4) 2.885(3) ? . 1_655
N(4) F(6) 3.165(3) ? . 3_656
N(4) C(21) 3.418(6) ? . 4_554
N(6) Cl(1) 3.488(2) ? . 2_545
N(6) Cl(1) 3.312(3) ? . 4_554
N(6) O(1) 3.344(5) ? . 4_554
N(6) N(9) 3.323(4) ? . 4_454
N(6) C(19) 3.265(4) ? . 4_454
N(8) F(3) 3.405(3) ? . 3_656
N(9) Cl(1) 3.227(3) ? . 3_666
N(9) N(6) 3.323(4) ? . 4_555
C(1) F(1) 3.182(4) ? . .
C(3) F(3) 3.332(3) ? . 2_555
C(3) F(4) 3.251(4) ? . 2_555
C(5) F(6) 3.411(4) ? . 4_554
C(5) O(1) 3.222(5) ? . 3_666
C(6) F(1) 3.236(4) ? . 4_554
C(6) F(2) 3.371(4) ? . 4_554
C(9) F(1) 3.313(4) ? . 1_655
C(9) C(11) 3.484(4) ? . 4_555
C(10) F(3) 3.412(4) ? . 3_656
C(10) F(6) 3.021(4) ? . 3_656
C(10) C(21) 3.577(6) ? . 4_554
C(11) F(1) 3.464(4) ? . 4_554
C(11) C(9) 3.484(4) ? . 4_454
C(12) C(19) 3.467(4) ? . 4_454
C(13) Cl(1) 3.465(3) ? . 2_545
C(13) F(5) 3.453(4) ? . .
C(13) O(1) 3.435(6) ? . 4_554
C(13) C(19) 3.581(4) ? . 4_454
C(14) F(5) 3.438(4) ? . .
C(15) F(2) 3.265(4) ? . .
C(15) F(2) 3.517(4) ? . 3_656
C(15) F(3) 3.142(3) ? . 3_656
C(15) F(5) 3.422(4) ? . .
C(16) F(3) 3.191(4) ? . 3_656
C(17) F(3) 3.388(4) ? . 3_656
C(19) F(5) 3.188(4) ? . 4_555
C(19) N(6) 3.265(4) ? . 4_555
C(19) C(12) 3.467(4) ? . 4_555
C(19) C(13) 3.581(4) ? . 4_555
C(20) O(1) 3.286(6) ? . 3_666
C(21) N(4) 3.418(6) ? . 4_455
C(21) C(10) 3.577(6) ? . 4_455
